data_7234841
loop_
_publ_author_name
'Shunichiro Ito'
'Amane Hirose'
'Madoka Yamaguchi'
'Kazuo Tanaka'
'Yoshiki Chujo'

_publ_section_title
;
 Size-discrimination of volatile organic compounds utilizing gallium
 diiminate by luminescent chromism of crystallization-induced emission via
 encapsulation-triggered crystal-crystal transition
;
_journal_name_full 'Journal of Materials Chemistry C'
_journal_page_first 5564
_journal_page_last 5571
_journal_paper_doi 10.1039/C6TC01819J
_journal_volume 4
_journal_year 2016
_chemical_formula_moiety 'C27 H21 Cl2 Ga1 N2, (C4 H4 O)0.5'
_chemical_formula_structural 'C27 H21 Cl2 Ga1 N2 (C4 H4 O)0.5'
_chemical_formula_sum 'C29 H23 Cl2 Ga N2 O0.5'
_chemical_formula_weight 548.134
_chemical_name_common Ga_furan
_space_group_crystal_system tetragonal
_space_group_IT_number 109
_space_group_name_Hall 'I 4bw -2'
_space_group_name_H-M_alt 'I 41 m d'
_cell_angle_alpha 90
_cell_angle_beta 90
_cell_angle_gamma 90
_cell_formula_units_Z 8
_cell_length_a 29.5356(7)
_cell_length_b 29.5356(7)
_cell_length_c 5.99455(14)
_cell_measurement_reflns_used 20
_cell_measurement_temperature 298
_cell_measurement_theta_max 70
_cell_measurement_theta_min 4
_cell_volume 5229.4(2)
_computing_cell_refinement 'PDXL Version 2.4.2.0 (Rigaku, 2015)'
_computing_data_collection 'Rigaku SmartLab'
_computing_publication_material 'PDXL Version 2.4.2.0 (Rigaku, 2015)'
_computing_structure_refinement 'PDXL Version 2.4.2.0 (Rigaku, 2015)'
_computing_structure_solution 'PDXL Version 2.4.2.0 (Rigaku, 2015)'
_diffrn_ambient_temperature 298
_diffrn_measurement_device_type 'Rigaku SmartLabGuidance'
_diffrn_measurement_method 2\q
_diffrn_radiation_type 'Cu K\a~1~'
_diffrn_radiation_wavelength 1.540593
_exptl_crystal_colour yellow
_exptl_crystal_density_diffrn 1.38
_exptl_crystal_F_000 2228.00
_exptl_crystal_preparation Luminescent
_pd_calc_method 'Rietveld Refinement'
_pd_char_colour yellow
_pd_meas_2theta_range_inc 0.0100
_pd_meas_2theta_range_max 70.0000
_pd_meas_2theta_range_min 4.0000
_pd_meas_number_of_points 6601
_pd_proc_ls_pref_orient_corr
;
    Spherical harmonics
    Maximum harmonic order: 4
;
_pd_proc_ls_prof_R_factor 0.0404
_pd_proc_ls_prof_wR_expected 0.0512
_pd_proc_ls_prof_wR_factor 0.0536
_refine_ls_goodness_of_fit_all 1.0409
_refine_ls_hydrogen_treatment mixed
_refine_ls_matrix_type full
_refine_ls_number_constraints 2
_refine_ls_number_parameters 151
_refine_ls_number_restraints 101
_refine_ls_shift/su_max 0.0000
_refine_ls_structure_factor_coef Fsqd
_refine_ls_weighting_scheme sigma
_reflns_d_resolution_high 1.3432
_reflns_d_resolution_low 14.7678
_reflns_limit_h_max 21
_reflns_limit_h_min 0
_reflns_limit_k_max 21
_reflns_limit_k_min 0
_reflns_limit_l_max 4
_reflns_limit_l_min 0
_reflns_number_total 353
_cod_data_source_file J-Mater-Chem-C-2016-4-5564.cif
_cod_data_source_block Ga_furan_2
_cod_original_cell_volume 5229.3(2)
_cod_original_formula_sum 'C29 H23 Cl2 Ga1 N2 O0.500'
_cod_database_code 7234841
_rigaku_reference_intensity_ratio 1.93

loop_
_symmetry_equiv_pos_site_id
_symmetry_equiv_pos_as_xyz
1 x,y,z
2 -x,-y,z
3 y,1/2+x,1/4+z
4 -y,1/2-x,1/4+z
5 -x,y,z
6 x,-y,z
7 -y,1/2+x,1/4+z
8 y,1/2-x,1/4+z
9 1/2+x,1/2+y,1/2+z
10 1/2-x,1/2-y,1/2+z
11 1/2+y,1+x,3/4+z
12 1/2-y,1-x,3/4+z
13 1/2-x,1/2+y,1/2+z
14 1/2+x,1/2-y,1/2+z
15 1/2-y,1+x,3/4+z
16 1/2+y,1-x,3/4+z

loop_
_atom_site_label
_atom_site_type_symbol
_atom_site_fract_x
_atom_site_fract_y
_atom_site_fract_z
_atom_site_U_iso_or_equiv
_atom_site_adp_type
_atom_site_occupancy
Ga1 Ga 0.5 0.26856(8) 0.378013 0.0337(9) Uiso 1
Cl1 Cl 0.5 0.27705(15) 0.0222(7) 0.0337(9) Uiso 1
Cl2 Cl 0.5 0.19897(13) 0.4705(10) 0.0337(9) Uiso 1
O1 O 0.4678(8) 0.4825(9) 0.395(5) 0.047(9) Uiso 0.25
N1 N 0.4496(2) 0.3019(2) 0.4996(16) 0.0337(9) Uiso 1
C1 C 0.5 0.3646(5) 0.590(3) 0.0337(9) Uiso 1
C2 C 0.4567(2) 0.3427(3) 0.5786(19) 0.0337(9) Uiso 1
C3 C 0.4179(3) 0.3734(3) 0.6343(19) 0.0337(9) Uiso 1
C4 C 0.4183(3) 0.3964(4) 0.8288(18) 0.0337(9) Uiso 1
C5 C 0.3830(4) 0.4282(3) 0.8828(18) 0.0337(9) Uiso 1
C6 C 0.3482(3) 0.4328(3) 0.7243(19) 0.0337(9) Uiso 1
C7 C 0.3492(3) 0.4093(3) 0.5278(19) 0.0337(9) Uiso 1
C8 C 0.3839(3) 0.3798(3) 0.4833(18) 0.0337(9) Uiso 1
C9 C 0.4079(3) 0.2774(3) 0.5235(19) 0.0337(9) Uiso 1
C10 C 0.3832(4) 0.2786(3) 0.7140(18) 0.0337(9) Uiso 1
C11 C 0.3420(3) 0.2546(3) 0.7367(18) 0.0337(9) Uiso 1
C12 C 0.3286(3) 0.2269(3) 0.559(2) 0.0337(9) Uiso 1
C13 C 0.3535(3) 0.2260(3) 0.3674(17) 0.0337(9) Uiso 1
C14 C 0.3934(3) 0.2514(3) 0.3489(17) 0.0337(9) Uiso 1
C15 C 0.4952(12) 0.4941(13) 0.568(3) 0.047(9) Uiso 0.25
C16 C 0.5383(11) 0.5 0.496(5) 0.047(9) Uiso 0.25
C17 C 0.5374(11) 0.4929(13) 0.261(5) 0.047(9) Uiso 0.25
C18 C 0.4937(12) 0.4824(9) 0.210(3) 0.047(9) Uiso 0.25
H1 H 0.5 0.3965(8) 0.58(2) 0.0337(9) Uiso 1
H2 H 0.4421(7) 0.3936(8) 0.927(4) 0.0337(9) Uiso 1
H3 H 0.3819(7) 0.4449(8) 1.017(4) 0.0337(9) Uiso 1
H4 H 0.3235(7) 0.4530(8) 0.758(4) 0.0337(9) Uiso 1
H5 H 0.3252(7) 0.4120(8) 0.423(4) 0.0337(9) Uiso 1
H6 H 0.3838(7) 0.3646(8) 0.352(4) 0.0337(9) Uiso 1
H7 H 0.3924(7) 0.2963(8) 0.829(4) 0.0337(9) Uiso 1
H8 H 0.3251(7) 0.2563(8) 0.868(4) 0.0337(9) Uiso 1
H9 H 0.3008(7) 0.2104(8) 0.567(4) 0.0337(9) Uiso 1
H10 H 0.3433(7) 0.2088(8) 0.246(4) 0.0337(9) Uiso 1
H11 H 0.4103(7) 0.2495(8) 0.224(4) 0.0337(9) Uiso 1
H12 H 0.4793(18) 0.496(2) 0.729(5) 0.047(9) Uiso 0.25
H13 H 0.5668(15) 0.5095(12) 0.595(9) 0.047(9) Uiso 0.25
H14 H 0.5652(15) 0.495(2) 0.147(8) 0.047(9) Uiso 0.25
H15 H 0.4765(18) 0.4740(16) 0.057(6) 0.047(9) Uiso 0.25

loop_
_atom_type_symbol
_atom_type_description
_atom_type_scat_dispersion_real
_atom_type_scat_dispersion_imag
_atom_type_scat_Cromer_Mann_a1
_atom_type_scat_Cromer_Mann_b1
_atom_type_scat_Cromer_Mann_a2
_atom_type_scat_Cromer_Mann_b2
_atom_type_scat_Cromer_Mann_a3
_atom_type_scat_Cromer_Mann_b3
_atom_type_scat_Cromer_Mann_a4
_atom_type_scat_Cromer_Mann_b4
_atom_type_scat_Cromer_Mann_c
_atom_type_scat_source
C C 0.017 0.009 2.31000 1.02000 1.58860 0.865000 20.8439 10.2075 0.568700 51.6512 0.215600
;
    International Tables for Crystallography Vol. C, Table 6.1.1.4 (1999),
    and KEK Report 88-14, 1-136.
;
Cl Cl 0.347 0.702 11.4604 7.19640 6.25560 1.64550 0.010400 1.16620 18.5194 47.7784 -9.5574
;
    International Tables for Crystallography Vol. C, Table 6.1.1.4 (1999),
    and KEK Report 88-14, 1-136.
;
Ga Ga -1.353 0.776 15.2354 6.70060 4.35910 2.96230 3.06690 0.241200 10.7805 61.4135 1.71890
;
    International Tables for Crystallography Vol. C, Table 6.1.1.4 (1999),
    and KEK Report 88-14, 1-136.
;
H H 0.000 0.000 0.489918 0.262003 0.196767 0.049879 20.6593 7.74039 49.5519 2.20159 0.001305
;
    International Tables for Crystallography Vol. C, Table 6.1.1.4 (1999).
;
N N 0.029 0.018 12.2126 3.13220 2.01250 1.16630 0.005700 9.89330 28.9975 0.582600 -11.529
;
    International Tables for Crystallography Vol. C, Table 6.1.1.4 (1999),
    and KEK Report 88-14, 1-136.
;
O O 0.046 0.032 3.04850 2.28680 1.54630 0.867000 13.2771 5.70110 0.323900 32.9089 0.250800
;
    International Tables for Crystallography Vol. C, Table 6.1.1.4 (1999),
    and KEK Report 88-14, 1-136.
;

loop_
_geom_angle_atom_site_label_1
_geom_angle_atom_site_label_2
_geom_angle_atom_site_label_3
_geom_angle
_geom_angle_publ_flag
_geom_angle_site_symmetry_1
_geom_angle_site_symmetry_2
_geom_angle_site_symmetry_3
Ga1 N1 C2 119.0(7) yes . . .
Ga1 N1 C9 116.2(7) yes . . .
Cl1 Ga1 Cl2 111.8(3) yes . . .
Cl1 Ga1 N1 108.4(4) yes . . .
Cl1 Ga1 N1 108.4(4) yes . . 5_655
Cl2 Ga1 N1 113.3(4) yes . . .
Cl2 Ga1 N1 113.3(4) yes . . 5_655
O1 C18 C17 111(3) yes . . .
O1 C15 C16 111(3) yes . . .
N1 Ga1 N1 101.0(4) yes . . 5_655
N1 C9 C10 122.2(11) yes . . .
N1 C9 C14 118.3(11) yes . . .
N1 C2 C1 125.0(10) yes . . .
N1 C2 C3 121.1(9) yes . . .
C15 O1 C18 107(3) yes . . .
C2 N1 C9 124.3(10) yes . . .
C2 C1 C2 126.1(12) yes . . 5_655
C1 C2 C3 113.4(10) yes . . .
C2 C3 C4 119.4(10) yes . . .
C2 C3 C8 119.9(11) yes . . .
C4 C3 C8 120.6(10) yes . . .
C3 C4 C5 121.1(11) yes . . .
C4 C5 C6 116.2(11) yes . . .
C5 C6 C7 121.1(10) yes . . .
C6 C7 C8 120.4(11) yes . . .
C3 C8 C7 120.6(12) yes . . .
C10 C9 C14 119.5(11) yes . . .
C9 C10 C11 122.1(11) yes . . .
C10 C11 C12 117.5(11) yes . . .
C11 C12 C13 120.1(11) yes . . .
C12 C13 C14 120.5(11) yes . . .
C16 C17 C18 106(3) yes . . .
C9 C14 C13 120.2(11) yes . . .
C15 C16 C17 106(3) yes . . .
O1 C15 H12 116(5) no . . .
O1 C18 H15 116(5) no . . .
C16 C17 H14 127(5) no . . .
C18 C17 H14 127(5) no . . .
C16 C15 H12 134(5) no . . .
C2 C1 H1 116.4(16) no . . .
C3 C4 H2 121(2) no . . .
C5 C4 H2 118(2) no . . .
C4 C5 H3 124(2) no . . .
C6 C5 H3 120(2) no . . .
C5 C6 H4 118(2) no . . .
C7 C6 H4 121(2) no . . .
C6 C7 H5 121(2) no . . .
C8 C7 H5 119(2) no . . .
C3 C8 H6 121(2) no . . .
C7 C8 H6 119(2) no . . .
C9 C10 H7 120(2) no . . .
C11 C10 H7 118(2) no . . .
C10 C11 H8 121(2) no . . .
C12 C11 H8 121(2) no . . .
C11 C12 H9 120(2) no . . .
C13 C12 H9 119(2) no . . .
C12 C13 H10 120(2) no . . .
C14 C13 H10 120(2) no . . .
C9 C14 H11 120(2) no . . .
C13 C14 H11 120(2) no . . .
C15 C16 H13 127(5) no . . .
C17 C18 H15 134(5) no . . .
C17 C16 H13 127(5) no . . .

loop_
_geom_bond_atom_site_label_1
_geom_bond_atom_site_label_2
_geom_bond_distance
_geom_bond_publ_flag
_geom_bond_site_symmetry_1
_geom_bond_site_symmetry_2
Ga1 Cl1 2.148(4) yes . .
Ga1 Cl2 2.129(5) yes . .
Ga1 N1 1.928(8) yes . .
O1 C15 1.36(4) yes . .
O1 C18 1.35(4) yes . .
N1 C2 1.309(12) yes . .
N1 C9 1.438(11) yes . .
C1 C2 1.436(10) yes . .
C7 C8 1.373(14) yes . .
C2 C3 1.498(12) yes . .
C3 C4 1.351(15) yes . .
C3 C8 1.365(14) yes . .
C4 C5 1.440(14) yes . .
C9 C10 1.355(15) yes . .
C5 C6 1.407(15) yes . .
C10 C11 1.413(14) yes . .
C6 C7 1.367(16) yes . .
C9 C14 1.366(15) yes . .
C11 C12 1.400(15) yes . .
C12 C13 1.363(15) yes . .
C13 C14 1.403(14) yes . .
C15 C16 1.35(5) yes . .
C16 C17 1.42(4) yes . .
C17 C18 1.36(5) yes . .
C14 H11 0.90(2) no . .
C7 H5 0.95(2) no . .
C8 H6 0.91(3) no . .
C15 H12 1.08(4) no . .
C5 H3 0.95(3) no . .
C10 H7 0.91(2) no . .
C16 H13 1.07(6) no . .
C1 H1 0.95(3) no . .
C11 H8 0.93(3) no . .
C4 H2 0.92(2) no . .
C12 H9 0.96(2) no . .
C17 H14 1.07(6) no . .
C6 H4 0.96(2) no . .
C13 H10 0.94(2) no . .
C18 H15 1.07(5) no . .
